data_1504363
loop_
_publ_author_name
'Huang, Wei'
'Tanaka, Hirofumi'
'Ogawa, Takuji'

_publ_section_title
;
 Effects of Metal&#x2212;Ion Complexation for the Self-Assembled
 Nanocomposite Films Composed of Gold Nanoparticles and
 3,8-Bis(terthiophenyl)phenanthroline-Based Dithiols Bridging 1 \mm Gap
 Gold Electrodes: Morphology, Temperature Dependent Electronic Conduction,
 and Photoresponse
;
_journal_issue 30
_journal_name_full 'Journal of Physical Chemistry C'
_journal_page_first 11513
_journal_paper_doi 10.1021/jp711635p
_journal_volume 112
_journal_year 2008
_chemical_formula_moiety 'C54 H50 N4 S8, C H Cl3'
_chemical_formula_sum 'C55 H51 Cl3 N4 S8'
_chemical_formula_weight 1130.83
_chemical_name_systematic
; 
 ? 
;
_space_group_IT_number 2
_symmetry_cell_setting triclinic
_symmetry_space_group_name_Hall '-P 1'
_symmetry_space_group_name_H-M 'P -1'
_atom_sites_solution_hydrogens geom
_atom_sites_solution_primary direct
_atom_sites_solution_secondary difmap
_audit_creation_method SHELXL-97
_cell_angle_alpha 80.08(3)
_cell_angle_beta 80.02(3)
_cell_angle_gamma 65.63(3)
_cell_formula_units_Z 2
_cell_length_a 13.388(3)
_cell_length_b 13.833(3)
_cell_length_c 16.353(3)
_cell_measurement_temperature 100(2)
_cell_volume 2699.7(12)
_computing_structure_refinement 'SHELXL-97 (Sheldrick, 1997)'
_computing_structure_solution 'SHELXS-97 (Sheldrick, 1990)'
_diffrn_ambient_temperature 373(2)
_diffrn_measured_fraction_theta_full 0.987
_diffrn_measured_fraction_theta_max 0.987
_diffrn_radiation_monochromator graphite
_diffrn_radiation_source 'fine-focus sealed tube'
_diffrn_radiation_type MoK\a
_diffrn_radiation_wavelength 0.71073
_diffrn_reflns_av_R_equivalents 0.0754
_diffrn_reflns_av_sigmaI/netI 0.0684
_diffrn_reflns_limit_h_max 14
_diffrn_reflns_limit_h_min -15
_diffrn_reflns_limit_k_max 16
_diffrn_reflns_limit_k_min -16
_diffrn_reflns_limit_l_max 18
_diffrn_reflns_limit_l_min -19
_diffrn_reflns_number 23585
_diffrn_reflns_theta_full 25.00
_diffrn_reflns_theta_max 25.00
_diffrn_reflns_theta_min 3.02
_diffrn_standards_decay_% 0
_diffrn_standards_interval_time 0
_exptl_absorpt_coefficient_mu 0.521
_exptl_absorpt_correction_T_max 0.9497
_exptl_absorpt_correction_T_min 0.8187
_exptl_absorpt_correction_type empirical
_exptl_crystal_colour Yellow
_exptl_crystal_density_diffrn 1.391
_exptl_crystal_density_method 'not measured'
_exptl_crystal_description Platelet
_exptl_crystal_F_000 1176
_exptl_crystal_size_max 0.40
_exptl_crystal_size_mid 0.20
_exptl_crystal_size_min 0.10
_refine_diff_density_max 0.663
_refine_diff_density_min -0.533
_refine_diff_density_rms 0.088
_refine_ls_extinction_method none
_refine_ls_goodness_of_fit_ref 1.133
_refine_ls_hydrogen_treatment constr
_refine_ls_matrix_type full
_refine_ls_number_parameters 644
_refine_ls_number_reflns 9401
_refine_ls_number_restraints 0
_refine_ls_restrained_S_all 1.133
_refine_ls_R_factor_all 0.0936
_refine_ls_R_factor_gt 0.0748
_refine_ls_shift/su_max 0.001
_refine_ls_shift/su_mean 0.000
_refine_ls_structure_factor_coef Fsqd
_refine_ls_weighting_details 'calc w=1/[\s^2^(Fo^2^)+(0.0640P)^2^+6.5674P] where P=(Fo^2^+2Fc^2^)/3'
_refine_ls_weighting_scheme calc
_refine_ls_wR_factor_gt 0.1647
_refine_ls_wR_factor_ref 0.1738
_reflns_number_gt 7925
_reflns_number_total 9401
_reflns_threshold_expression >2sigma(I)
_cod_data_source_file jp711635p-file002.cif
_cod_data_source_block qq
_cod_depositor_comments
;
The following automatic conversions were performed:

'_symmetry_cell_setting' value 'Triclinic' changed to 'triclinic'
according to /home/saulius/struct/CIF-dictionaries/cif_core.dic
dictionary named 'cif_core.dic' version 2.4.1 from
2010-06-29.

'_exptl_absorpt_correction_type' value 'Empirical'
changed to 'empirical' according to
/home/saulius/struct/CIF-dictionaries/cif_core.dic dictionary named
'cif_core.dic' version 2.4.1 from 2010-06-29.

Automatic conversion script
Id: cif_fix_values 1715 2011-07-08 13:25:40Z adriana 
;
_cod_original_cell_volume 2699.7(10)
_cod_database_code 1504363

loop_
_symmetry_equiv_pos_as_xyz
'x, y, z'
'-x, -y, -z'

loop_
_atom_site_label
_atom_site_type_symbol
_atom_site_fract_x
_atom_site_fract_y
_atom_site_fract_z
_atom_site_U_iso_or_equiv
_atom_site_adp_type
_atom_site_occupancy
_atom_site_symmetry_multiplicity
_atom_site_calc_flag
_atom_site_refinement_flags
_atom_site_disorder_assembly
_atom_site_disorder_group
C1 C -0.0703(3) 0.9712(3) 0.8703(3) 0.0216(9) Uani 1 1 d . . .
H1 H -0.0897 1.0073 0.8182 0.026 Uiso 1 1 calc R . .
C2 C -0.1566(3) 0.9758(3) 0.9346(3) 0.0196(9) Uani 1 1 d . . .
C3 C -0.1276(3) 0.9229(3) 1.0113(3) 0.0225(9) Uani 1 1 d . . .
H3 H -0.1821 0.9239 1.0554 0.027 Uiso 1 1 calc R . .
C4 C -0.0157(3) 0.8673(3) 1.0238(3) 0.0192(9) Uani 1 1 d . . .
C5 C 0.0173(4) 0.8132(3) 1.1036(3) 0.0224(9) Uani 1 1 d . . .
H5 H -0.0362 0.8134 1.1483 0.027 Uiso 1 1 calc R . .
C6 C 0.1253(4) 0.7619(3) 1.1146(3) 0.0238(9) Uani 1 1 d . . .
H6 H 0.1456 0.7288 1.1672 0.029 Uiso 1 1 calc R . .
C7 C 0.2093(3) 0.7582(3) 1.0455(3) 0.0188(9) Uani 1 1 d . . .
C8 C 0.3209(3) 0.7009(3) 1.0544(3) 0.0204(9) Uani 1 1 d . . .
H8 H 0.3428 0.6676 1.1065 0.024 Uiso 1 1 calc R . .
C9 C 0.3994(3) 0.6932(3) 0.9856(3) 0.0204(9) Uani 1 1 d . . .
C10 C 0.3609(3) 0.7505(3) 0.9095(3) 0.0242(9) Uani 1 1 d . . .
H10 H 0.4131 0.7483 0.8635 0.029 Uiso 1 1 calc R . .
C11 C 0.1794(3) 0.8095(3) 0.9664(3) 0.0186(9) Uani 1 1 d . . .
C12 C 0.0635(3) 0.8678(3) 0.9549(3) 0.0192(9) Uani 1 1 d . . .
C13 C -0.2727(3) 1.0318(3) 0.9196(3) 0.0186(8) Uani 1 1 d . . .
C14 C -0.3652(3) 1.0443(3) 0.9751(3) 0.0237(9) Uani 1 1 d . . .
H14 H -0.3628 1.0200 1.0317 0.028 Uiso 1 1 calc R . .
C15 C -0.4642(3) 1.0972(4) 0.9386(3) 0.0253(10) Uani 1 1 d . . .
H15 H -0.5334 1.1112 0.9688 0.030 Uiso 1 1 calc R . .
C16 C -0.4497(3) 1.1261(3) 0.8546(3) 0.0197(9) Uani 1 1 d . . .
C17 C -0.5352(3) 1.1812(3) 0.7990(3) 0.0213(9) Uani 1 1 d . . .
C18 C -0.5312(3) 1.1929(3) 0.7133(3) 0.0219(9) Uani 1 1 d . . .
C19 C -0.6379(3) 1.2541(3) 0.6843(3) 0.0232(9) Uani 1 1 d . . .
C20 C -0.7206(3) 1.2857(3) 0.7486(3) 0.0206(9) Uani 1 1 d . . .
C21 C -0.8377(3) 1.3528(3) 0.7497(3) 0.0224(9) Uani 1 1 d . . .
C22 C -0.9040(4) 1.4115(3) 0.8120(3) 0.0272(10) Uani 1 1 d . . .
H22 H -0.8781 1.4133 0.8607 0.033 Uiso 1 1 calc R . .
C23 C -1.0146(4) 1.4688(3) 0.7967(3) 0.0270(10) Uani 1 1 d . . .
H23 H -1.0692 1.5115 0.8339 0.032 Uiso 1 1 calc R . .
C24 C -1.0321(4) 1.4543(4) 0.7209(3) 0.0298(10) Uani 1 1 d . . .
C25 C -1.2157(5) 1.4420(6) 0.6958(4) 0.065(2) Uani 1 1 d . . .
C26 C -0.4279(4) 1.1484(4) 0.6542(3) 0.0295(10) Uani 1 1 d . . .
H26A H -0.4465 1.1299 0.6059 0.035 Uiso 1 1 calc R . .
H26B H -0.3768 1.0834 0.6818 0.035 Uiso 1 1 calc R . .
C27 C -0.3708(4) 1.2257(5) 0.6245(4) 0.0431(13) Uani 1 1 d . . .
H27A H -0.4217 1.2904 0.5963 0.052 Uiso 1 1 calc R . .
H27B H -0.3532 1.2450 0.6729 0.052 Uiso 1 1 calc R . .
C28 C -0.2654(5) 1.1811(6) 0.5655(4) 0.063(2) Uani 1 1 d . . .
H28A H -0.2429 1.2390 0.5408 0.076 Uiso 1 1 calc R . .
H28B H -0.2812 1.1538 0.5207 0.076 Uiso 1 1 calc R . .
C29 C -0.1694(5) 1.0923(6) 0.6069(4) 0.0617(19) Uani 1 1 d . . .
H29A H -0.1524 1.1186 0.6511 0.093 Uiso 1 1 calc R . .
H29B H -0.1058 1.0694 0.5661 0.093 Uiso 1 1 calc R . .
H29C H -0.1894 1.0331 0.6294 0.093 Uiso 1 1 calc R . .
C30 C -0.6549(4) 1.2759(4) 0.5938(3) 0.0276(10) Uani 1 1 d . . .
H30A H -0.5903 1.2831 0.5608 0.033 Uiso 1 1 calc R . .
H30B H -0.7175 1.3431 0.5847 0.033 Uiso 1 1 calc R . .
C31 C -0.6755(4) 1.1869(4) 0.5636(3) 0.0308(11) Uani 1 1 d . . .
H31A H -0.6126 1.1199 0.5723 0.037 Uiso 1 1 calc R . .
H31B H -0.7397 1.1792 0.5971 0.037 Uiso 1 1 calc R . .
C32 C -0.6938(5) 1.2078(6) 0.4736(3) 0.0528(16) Uani 1 1 d . . .
H32A H -0.6311 1.2184 0.4401 0.063 Uiso 1 1 calc R . .
H32B H -0.7588 1.2731 0.4652 0.063 Uiso 1 1 calc R . .
C33 C -0.7091(6) 1.1178(6) 0.4436(4) 0.070(2) Uani 1 1 d . . .
H33A H -0.6444 1.0533 0.4504 0.105 Uiso 1 1 calc R . .
H33B H -0.7206 1.1353 0.3856 0.105 Uiso 1 1 calc R . .
H33C H -0.7720 1.1078 0.4757 0.105 Uiso 1 1 calc R . .
C34 C 0.5156(3) 0.6261(3) 0.9898(3) 0.0207(9) Uani 1 1 d . . .
C35 C 0.5979(4) 0.5844(3) 0.9270(3) 0.0253(10) Uani 1 1 d . . .
H35 H 0.5874 0.5997 0.8707 0.030 Uiso 1 1 calc R . .
C36 C 0.6996(3) 0.5163(3) 0.9560(3) 0.0239(9) Uani 1 1 d . . .
H36 H 0.7630 0.4830 0.9207 0.029 Uiso 1 1 calc R . .
C37 C 0.6966(3) 0.5037(3) 1.0415(3) 0.0204(9) Uani 1 1 d . . .
C38 C 0.7867(3) 0.4377(3) 1.0910(3) 0.0208(9) Uani 1 1 d . . .
C39 C 0.7863(3) 0.3871(3) 1.1709(3) 0.0202(9) Uani 1 1 d . . .
C40 C 0.8950(3) 0.3238(3) 1.1938(3) 0.0203(9) Uani 1 1 d . . .
C41 C 0.9765(3) 0.3285(3) 1.1300(3) 0.0200(9) Uani 1 1 d . . .
C42 C 1.0955(3) 0.2823(3) 1.1263(3) 0.0201(9) Uani 1 1 d . . .
C43 C 1.1688(3) 0.2953(3) 1.0591(3) 0.0232(9) Uani 1 1 d . . .
H43 H 1.1467 0.3337 1.0083 0.028 Uiso 1 1 calc R . .
C44 C 1.2795(3) 0.2452(3) 1.0746(3) 0.0237(9) Uani 1 1 d . . .
H44 H 1.3380 0.2480 1.0355 0.028 Uiso 1 1 calc R . .
C45 C 1.2924(3) 0.1927(3) 1.1519(3) 0.0229(9) Uani 1 1 d . . .
C46 C 1.4217(4) 0.2122(4) 1.2465(3) 0.0297(11) Uani 1 1 d . . .
C47 C 0.6832(3) 0.3948(3) 1.2298(3) 0.0230(9) Uani 1 1 d . B .
H47A H 0.6972 0.3267 1.2639 0.028 Uiso 1 1 calc R . .
H47B H 0.6240 0.4079 1.1971 0.028 Uiso 1 1 calc R . .
C48 C 0.6448(4) 0.4832(4) 1.2877(3) 0.0320(11) Uani 1 1 d . . .
H48A H 0.6320 0.5516 1.2544 0.038 Uiso 1 1 calc R A 1
H48B H 0.7017 0.4691 1.3229 0.038 Uiso 1 1 calc R A 1
C49 C 0.5373(7) 0.4872(6) 1.3427(5) 0.044(3) Uani 0.660(15) 1 d P B 1
H49A H 0.5088 0.5516 1.3703 0.052 Uiso 0.660(15) 1 calc PR B 1
H49B H 0.4844 0.4966 1.3052 0.052 Uiso 0.660(15) 1 calc PR B 1
C49' C 0.6127(13) 0.4486(13) 1.3831(9) 0.037(5) Uani 0.340(15) 1 d P B 2
H49C H 0.6794 0.3965 1.4053 0.044 Uiso 0.340(15) 1 calc PR B 2
H49D H 0.5878 0.5109 1.4129 0.044 Uiso 0.340(15) 1 calc PR B 2
C50 C 0.5360(9) 0.4077(8) 1.4014(5) 0.112(4) Uani 1 1 d . . .
H50A H 0.4901 0.3761 1.3877 0.168 Uiso 1 1 calc R B 1
H50B H 0.5072 0.4351 1.4544 0.168 Uiso 1 1 calc R B 1
H50C H 0.6097 0.3547 1.4043 0.168 Uiso 1 1 calc R B 1
C51 C 0.9181(4) 0.2582(3) 1.2772(3) 0.0251(10) Uani 1 1 d . . .
H51A H 0.9830 0.1930 1.2689 0.030 Uiso 1 1 calc R . .
H51B H 0.8564 0.2382 1.2994 0.030 Uiso 1 1 calc R . .
C52 C 0.9370(4) 0.3154(4) 1.3418(3) 0.0289(10) Uani 1 1 d . . .
H52A H 0.9953 0.3400 1.3185 0.035 Uiso 1 1 calc R . .
H52B H 0.8702 0.3776 1.3539 0.035 Uiso 1 1 calc R . .
C53 C 0.9683(5) 0.2434(5) 1.4225(3) 0.0451(14) Uani 1 1 d . . .
H53A H 1.0394 0.1856 1.4115 0.054 Uiso 1 1 calc R . .
H53B H 0.9143 0.2124 1.4424 0.054 Uiso 1 1 calc R . .
C54 C 0.9743(6) 0.3037(6) 1.4903(4) 0.0663(19) Uani 1 1 d . . .
H54A H 1.0310 0.3308 1.4723 0.099 Uiso 1 1 calc R . .
H54B H 0.9910 0.2562 1.5409 0.099 Uiso 1 1 calc R . .
H54C H 0.9045 0.3621 1.5004 0.099 Uiso 1 1 calc R . .
C55 C 0.2129(4) 0.9674(4) 0.7318(3) 0.0282(10) Uani 1 1 d . . .
H55 H 0.1897 0.9233 0.7783 0.034 Uiso 1 1 calc R . .
Cl1 Cl 0.28020(11) 1.03346(10) 0.77046(8) 0.0396(3) Uani 1 1 d . . .
Cl2 Cl 0.30530(12) 0.88433(10) 0.65836(9) 0.0436(3) Uani 1 1 d . . .
Cl3 Cl 0.09628(11) 1.06075(13) 0.68657(9) 0.0528(4) Uani 1 1 d . . .
N1 N 0.2556(3) 0.8072(3) 0.8989(2) 0.0216(8) Uani 1 1 d . . .
N2 N 0.0359(3) 0.9196(3) 0.8782(2) 0.0203(7) Uani 1 1 d . . .
N3 N 1.4255(4) 0.2761(4) 1.2803(3) 0.0399(10) Uani 1 1 d . . .
N4 N -1.2615(7) 1.3853(7) 0.7115(6) 0.138(5) Uani 1 1 d . . .
S1 S -0.31008(8) 1.08959(9) 0.82112(7) 0.0241(3) Uani 1 1 d . . .
S2 S -0.66974(8) 1.24147(9) 0.84470(7) 0.0223(2) Uani 1 1 d . . .
S3 S -0.91379(9) 1.36960(10) 0.66872(8) 0.0315(3) Uani 1 1 d . . .
S4 S -1.15406(11) 1.52680(11) 0.67341(10) 0.0447(4) Uani 1 1 d . . .
S5 S 0.56680(8) 0.58095(8) 1.08570(7) 0.0231(3) Uani 1 1 d . . .
S6 S 0.91982(8) 0.40921(8) 1.04250(7) 0.0203(2) Uani 1 1 d . . .
S7 S 1.16782(9) 0.20456(9) 1.20884(7) 0.0264(3) Uani 1 1 d . . .
S8 S 1.41787(9) 0.11781(9) 1.19507(8) 0.0276(3) Uani 1 1 d . . .

loop_
_atom_site_aniso_label
_atom_site_aniso_U_11
_atom_site_aniso_U_22
_atom_site_aniso_U_33
_atom_site_aniso_U_23
_atom_site_aniso_U_13
_atom_site_aniso_U_12
C1 0.027(2) 0.022(2) 0.019(2) -0.0002(17) -0.0058(17) -0.0121(19)
C2 0.023(2) 0.018(2) 0.022(2) -0.0067(17) -0.0043(17) -0.0107(18)
C3 0.023(2) 0.021(2) 0.023(2) -0.0067(18) 0.0015(17) -0.0090(18)
C4 0.024(2) 0.0151(19) 0.020(2) -0.0070(16) -0.0015(17) -0.0086(17)
C5 0.028(2) 0.023(2) 0.017(2) -0.0029(17) 0.0007(17) -0.0115(19)
C6 0.030(2) 0.021(2) 0.020(2) -0.0039(17) -0.0046(18) -0.0091(19)
C7 0.025(2) 0.016(2) 0.021(2) -0.0058(16) -0.0032(17) -0.0119(18)
C8 0.027(2) 0.021(2) 0.020(2) -0.0011(17) -0.0093(17) -0.0131(18)
C9 0.023(2) 0.016(2) 0.027(2) -0.0032(17) -0.0063(17) -0.0105(18)
C10 0.023(2) 0.030(2) 0.024(2) 0.0011(19) -0.0032(18) -0.016(2)
C11 0.024(2) 0.0157(19) 0.022(2) -0.0030(16) -0.0063(17) -0.0111(17)
C12 0.024(2) 0.016(2) 0.022(2) -0.0024(16) -0.0078(17) -0.0095(17)
C13 0.023(2) 0.018(2) 0.017(2) -0.0054(16) -0.0027(16) -0.0094(17)
C14 0.028(2) 0.023(2) 0.020(2) -0.0032(17) -0.0042(18) -0.0102(19)
C15 0.021(2) 0.032(2) 0.024(2) -0.0081(19) 0.0010(17) -0.0099(19)
C16 0.024(2) 0.019(2) 0.020(2) -0.0082(17) -0.0038(17) -0.0095(18)
C17 0.021(2) 0.023(2) 0.023(2) -0.0080(18) -0.0013(17) -0.0106(18)
C18 0.022(2) 0.023(2) 0.025(2) -0.0065(18) -0.0038(17) -0.0109(18)
C19 0.026(2) 0.026(2) 0.021(2) -0.0042(18) -0.0042(17) -0.0122(19)
C20 0.024(2) 0.021(2) 0.019(2) -0.0017(17) -0.0085(17) -0.0093(18)
C21 0.024(2) 0.020(2) 0.025(2) -0.0036(18) -0.0058(18) -0.0095(18)
C22 0.027(2) 0.028(2) 0.033(3) -0.005(2) -0.0061(19) -0.015(2)
C23 0.024(2) 0.024(2) 0.032(3) -0.0062(19) -0.0002(18) -0.0072(19)
C24 0.025(2) 0.027(2) 0.039(3) -0.003(2) -0.007(2) -0.010(2)
C25 0.056(4) 0.075(5) 0.061(4) 0.031(4) -0.043(3) -0.023(4)
C26 0.026(2) 0.041(3) 0.022(2) -0.003(2) -0.0025(18) -0.014(2)
C27 0.035(3) 0.056(3) 0.037(3) 0.011(3) -0.007(2) -0.022(3)
C28 0.037(3) 0.101(5) 0.046(4) 0.020(4) -0.003(3) -0.032(3)
C29 0.033(3) 0.093(5) 0.049(4) 0.005(4) 0.004(3) -0.022(3)
C30 0.029(2) 0.033(2) 0.021(2) -0.0023(19) -0.0038(18) -0.012(2)
C31 0.032(2) 0.045(3) 0.021(2) -0.012(2) -0.0006(19) -0.018(2)
C32 0.060(4) 0.088(5) 0.026(3) -0.007(3) -0.009(3) -0.043(4)
C33 0.084(5) 0.110(6) 0.040(4) -0.033(4) -0.005(3) -0.054(5)
C34 0.024(2) 0.022(2) 0.023(2) 0.0004(17) -0.0082(17) -0.0145(18)
C35 0.031(2) 0.026(2) 0.022(2) 0.0026(18) -0.0059(18) -0.016(2)
C36 0.022(2) 0.022(2) 0.030(3) -0.0020(18) -0.0016(18) -0.0116(19)
C37 0.023(2) 0.016(2) 0.027(2) -0.0045(17) -0.0047(17) -0.0109(17)
C38 0.022(2) 0.021(2) 0.024(2) -0.0071(17) 0.0003(17) -0.0121(18)
C39 0.022(2) 0.018(2) 0.024(2) -0.0065(17) -0.0002(17) -0.0104(18)
C40 0.025(2) 0.019(2) 0.022(2) -0.0037(17) -0.0011(17) -0.0135(18)
C41 0.026(2) 0.016(2) 0.019(2) -0.0016(16) -0.0046(17) -0.0094(18)
C42 0.024(2) 0.020(2) 0.021(2) -0.0044(17) -0.0059(17) -0.0103(18)
C43 0.029(2) 0.024(2) 0.020(2) -0.0041(17) -0.0030(18) -0.0134(19)
C44 0.023(2) 0.024(2) 0.026(2) -0.0081(18) 0.0032(18) -0.0119(19)
C45 0.022(2) 0.024(2) 0.024(2) -0.0083(18) 0.0002(17) -0.0083(18)
C46 0.025(2) 0.041(3) 0.022(2) -0.002(2) -0.0017(18) -0.014(2)
C47 0.024(2) 0.019(2) 0.027(2) -0.0040(18) 0.0007(18) -0.0102(18)
C48 0.038(3) 0.028(2) 0.027(3) -0.003(2) 0.006(2) -0.014(2)
C49 0.048(5) 0.033(4) 0.037(5) -0.015(4) 0.014(4) -0.005(4)
C49' 0.038(9) 0.050(10) 0.025(8) -0.020(7) -0.005(6) -0.014(8)
C50 0.165(9) 0.133(8) 0.077(6) -0.064(6) 0.077(6) -0.113(8)
C51 0.024(2) 0.025(2) 0.025(2) 0.0006(18) 0.0017(18) -0.0124(19)
C52 0.027(2) 0.036(3) 0.023(2) -0.005(2) -0.0014(18) -0.012(2)
C53 0.048(3) 0.066(4) 0.025(3) 0.008(3) -0.005(2) -0.030(3)
C54 0.078(5) 0.106(6) 0.032(3) -0.009(3) -0.012(3) -0.050(4)
C55 0.033(2) 0.033(2) 0.023(2) 0.0004(19) -0.0055(19) -0.018(2)
Cl1 0.0603(8) 0.0484(7) 0.0274(7) -0.0055(5) -0.0033(6) -0.0388(7)
Cl2 0.0585(8) 0.0401(7) 0.0365(7) -0.0114(6) 0.0045(6) -0.0248(6)
Cl3 0.0374(7) 0.0659(9) 0.0468(9) 0.0173(7) -0.0126(6) -0.0184(7)
N1 0.0202(17) 0.0244(18) 0.025(2) 0.0001(15) -0.0034(14) -0.0141(15)
N2 0.0207(17) 0.0206(18) 0.0218(19) 0.0007(14) -0.0051(14) -0.0106(15)
N3 0.045(3) 0.050(3) 0.030(2) -0.008(2) -0.0077(19) -0.022(2)
N4 0.127(6) 0.157(7) 0.184(9) 0.120(7) -0.126(7) -0.122(6)
S1 0.0203(5) 0.0325(6) 0.0195(6) -0.0018(4) -0.0041(4) -0.0101(5)
S2 0.0212(5) 0.0278(6) 0.0200(6) -0.0067(4) -0.0043(4) -0.0095(5)
S3 0.0272(6) 0.0386(7) 0.0285(7) -0.0100(5) -0.0103(5) -0.0077(5)
S4 0.0291(6) 0.0414(8) 0.0567(9) 0.0057(6) -0.0188(6) -0.0059(6)
S5 0.0205(5) 0.0263(6) 0.0247(6) -0.0067(4) -0.0052(4) -0.0088(5)
S6 0.0215(5) 0.0222(5) 0.0189(5) -0.0020(4) -0.0030(4) -0.0102(4)
S7 0.0222(5) 0.0301(6) 0.0241(6) 0.0026(5) -0.0022(4) -0.0099(5)
S8 0.0222(5) 0.0273(6) 0.0317(7) -0.0031(5) -0.0052(5) -0.0074(5)

loop_
_atom_type_symbol
_atom_type_description
_atom_type_scat_dispersion_real
_atom_type_scat_dispersion_imag
_atom_type_scat_source
C C 0.0033 0.0016 'International Tables Vol C Tables 4.2.6.8 and 6.1.1.4'
H H 0.0000 0.0000 'International Tables Vol C Tables 4.2.6.8 and 6.1.1.4'
N N 0.0061 0.0033 'International Tables Vol C Tables 4.2.6.8 and 6.1.1.4'
S S 0.1246 0.1234 'International Tables Vol C Tables 4.2.6.8 and 6.1.1.4'
Cl Cl 0.1484 0.1585 'International Tables Vol C Tables 4.2.6.8 and 6.1.1.4'

loop_
_geom_angle_atom_site_label_1
_geom_angle_atom_site_label_2
_geom_angle_atom_site_label_3
_geom_angle
N2 C1 C2 125.1(4)
N2 C1 H1 117.5
C2 C1 H1 117.5
C3 C2 C1 117.2(4)
C3 C2 C13 121.2(4)
C1 C2 C13 121.6(4)
C2 C3 C4 120.3(4)
C2 C3 H3 119.9
C4 C3 H3 119.9
C3 C4 C12 117.5(4)
C3 C4 C5 121.6(4)
C12 C4 C5 120.8(4)
C6 C5 C4 120.7(4)
C6 C5 H5 119.6
C4 C5 H5 119.6
C5 C6 C7 120.4(4)
C5 C6 H6 119.8
C7 C6 H6 119.8
C8 C7 C11 118.5(4)
C8 C7 C6 121.4(4)
C11 C7 C6 120.1(4)
C9 C8 C7 120.1(4)
C9 C8 H8 119.9
C7 C8 H8 119.9
C8 C9 C10 116.9(4)
C8 C9 C34 122.2(4)
C10 C9 C34 120.8(4)
N1 C10 C9 124.7(4)
N1 C10 H10 117.6
C9 C10 H10 117.6
N1 C11 C7 122.3(4)
N1 C11 C12 118.0(4)
C7 C11 C12 119.7(4)
N2 C12 C4 122.8(4)
N2 C12 C11 119.0(4)
C4 C12 C11 118.2(4)
C14 C13 C2 128.6(4)
C14 C13 S1 109.8(3)
C2 C13 S1 121.5(3)
C13 C14 C15 113.7(4)
C13 C14 H14 123.1
C15 C14 H14 123.1
C16 C15 C14 113.9(4)
C16 C15 H15 123.1
C14 C15 H15 123.1
C15 C16 C17 127.2(4)
C15 C16 S1 109.7(3)
C17 C16 S1 123.1(3)
C18 C17 C16 131.8(4)
C18 C17 S2 110.8(3)
C16 C17 S2 117.3(3)
C17 C18 C19 112.9(4)
C17 C18 C26 124.9(4)
C19 C18 C26 122.2(4)
C20 C19 C18 112.5(4)
C20 C19 C30 124.6(4)
C18 C19 C30 122.8(4)
C19 C20 C21 132.0(4)
C19 C20 S2 111.3(3)
C21 C20 S2 116.6(3)
C22 C21 C20 126.6(4)
C22 C21 S3 109.9(3)
C20 C21 S3 123.5(3)
C21 C22 C23 114.6(4)
C21 C22 H22 122.7
C23 C22 H22 122.7
C24 C23 C22 111.8(4)
C24 C23 H23 124.1
C22 C23 H23 124.1
C23 C24 S3 112.0(3)
C23 C24 S4 125.1(4)
S3 C24 S4 122.3(3)
N4 C25 S4 178.0(8)
C18 C26 C27 113.4(4)
C18 C26 H26A 108.9
C27 C26 H26A 108.9
C18 C26 H26B 108.9
C27 C26 H26B 108.9
H26A C26 H26B 107.7
C28 C27 C26 114.0(5)
C28 C27 H27A 108.8
C26 C27 H27A 108.8
C28 C27 H27B 108.8
C26 C27 H27B 108.8
H27A C27 H27B 107.7
C27 C28 C29 114.4(5)
C27 C28 H28A 108.7
C29 C28 H28A 108.7
C27 C28 H28B 108.7
C29 C28 H28B 108.7
H28A C28 H28B 107.6
C28 C29 H29A 109.5
C28 C29 H29B 109.5
H29A C29 H29B 109.5
C28 C29 H29C 109.5
H29A C29 H29C 109.5
H29B C29 H29C 109.5
C19 C30 C31 112.5(4)
C19 C30 H30A 109.1
C31 C30 H30A 109.1
C19 C30 H30B 109.1
C31 C30 H30B 109.1
H30A C30 H30B 107.8
C32 C31 C30 113.3(4)
C32 C31 H31A 108.9
C30 C31 H31A 108.9
C32 C31 H31B 108.9
C30 C31 H31B 108.9
H31A C31 H31B 107.7
C31 C32 C33 112.9(5)
C31 C32 H32A 109.0
C33 C32 H32A 109.0
C31 C32 H32B 109.0
C33 C32 H32B 109.0
H32A C32 H32B 107.8
C32 C33 H33A 109.5
C32 C33 H33B 109.5
H33A C33 H33B 109.5
C32 C33 H33C 109.5
H33A C33 H33C 109.5
H33B C33 H33C 109.5
C35 C34 C9 129.8(4)
C35 C34 S5 109.9(3)
C9 C34 S5 120.1(3)
C34 C35 C36 113.5(4)
C34 C35 H35 123.3
C36 C35 H35 123.3
C37 C36 C35 113.7(4)
C37 C36 H36 123.2
C35 C36 H36 123.2
C36 C37 C38 127.3(4)
C36 C37 S5 110.0(3)
C38 C37 S5 122.7(3)
C39 C38 C37 131.1(4)
C39 C38 S6 111.5(3)
C37 C38 S6 117.3(3)
C38 C39 C40 112.9(4)
C38 C39 C47 124.7(4)
C40 C39 C47 122.4(4)
C41 C40 C39 112.3(4)
C41 C40 C51 123.9(4)
C39 C40 C51 123.8(4)
C40 C41 C42 131.5(4)
C40 C41 S6 111.3(3)
C42 C41 S6 117.2(3)
C43 C42 C41 126.2(4)
C43 C42 S7 109.5(3)
C41 C42 S7 124.3(3)
C42 C43 C44 113.8(4)
C42 C43 H43 123.1
C44 C43 H43 123.1
C45 C44 C43 112.9(4)
C45 C44 H44 123.5
C43 C44 H44 123.5
C44 C45 S7 111.8(3)
C44 C45 S8 127.1(3)
S7 C45 S8 121.0(3)
N3 C46 S8 178.9(5)
C39 C47 C48 113.7(4)
C39 C47 H47A 108.8
C48 C47 H47A 108.8
C39 C47 H47B 108.8
C48 C47 H47B 108.8
H47A C47 H47B 107.7
C47 C48 C49 109.7(5)
C47 C48 C49' 115.1(7)
C49 C48 C49' 44.4(6)
C47 C48 H48A 109.7
C49 C48 H48A 109.7
C49' C48 H48A 133.8
C47 C48 H48B 109.7
C49 C48 H48B 109.7
C49' C48 H48B 66.6
H48A C48 H48B 108.2
C50 C49 C48 121.5(8)
C50 C49 H49A 106.9
C48 C49 H49A 106.9
C50 C49 H49B 106.9
C48 C49 H49B 106.9
H49A C49 H49B 106.7
C50 C49' C48 118.3(11)
C50 C49' H49C 107.7
C48 C49' H49C 107.7
C50 C49' H49D 107.7
C48 C49' H49D 107.7
H49C C49' H49D 107.1
C49 C50 C49' 52.8(8)
C49 C50 H50A 109.5
C49' C50 H50A 153.6
C49 C50 H50B 109.5
C49' C50 H50B 95.9
H50A C50 H50B 109.5
C49 C50 H50C 109.5
C49' C50 H50C 66.9
H50A C50 H50C 109.5
H50B C50 H50C 109.5
C40 C51 C52 114.1(4)
C40 C51 H51A 108.7
C52 C51 H51A 108.7
C40 C51 H51B 108.7
C52 C51 H51B 108.7
H51A C51 H51B 107.6
C53 C52 C51 112.2(4)
C53 C52 H52A 109.2
C51 C52 H52A 109.2
C53 C52 H52B 109.2
C51 C52 H52B 109.2
H52A C52 H52B 107.9
C52 C53 C54 112.2(5)
C52 C53 H53A 109.2
C54 C53 H53A 109.2
C52 C53 H53B 109.2
C54 C53 H53B 109.2
H53A C53 H53B 107.9
C53 C54 H54A 109.5
C53 C54 H54B 109.5
H54A C54 H54B 109.5
C53 C54 H54C 109.5
H54A C54 H54C 109.5
H54B C54 H54C 109.5
Cl3 C55 Cl2 110.6(3)
Cl3 C55 Cl1 110.1(3)
Cl2 C55 Cl1 109.2(3)
Cl3 C55 H55 108.9
Cl2 C55 H55 108.9
Cl1 C55 H55 108.9
C10 N1 C11 117.4(4)
C1 N2 C12 117.1(4)
C13 S1 C16 92.8(2)
C20 S2 C17 92.4(2)
C24 S3 C21 91.7(2)
C25 S4 C24 101.2(2)
C37 S5 C34 92.9(2)
C41 S6 C38 92.0(2)
C45 S7 C42 91.9(2)
C46 S8 C45 99.0(2)

loop_
_geom_bond_atom_site_label_1
_geom_bond_atom_site_label_2
_geom_bond_distance
C1 N2 1.320(5)
C1 C2 1.409(6)
C1 H1 0.9300
C2 C3 1.371(6)
C2 C13 1.466(6)
C3 C4 1.407(6)
C3 H3 0.9300
C4 C12 1.409(6)
C4 C5 1.430(6)
C5 C6 1.352(6)
C5 H5 0.9300
C6 C7 1.440(6)
C6 H6 0.9300
C7 C8 1.393(6)
C7 C11 1.402(6)
C8 C9 1.385(6)
C8 H8 0.9300
C9 C10 1.409(6)
C9 C34 1.453(6)
C10 N1 1.326(5)
C10 H10 0.9300
C11 N1 1.363(5)
C11 C12 1.452(6)
C12 N2 1.362(5)
C13 C14 1.370(6)
C13 S1 1.729(4)
C14 C15 1.405(6)
C14 H14 0.9300
C15 C16 1.366(6)
C15 H15 0.9300
C16 C17 1.457(6)
C16 S1 1.735(4)
C17 C18 1.376(6)
C17 S2 1.734(4)
C18 C19 1.442(6)
C18 C26 1.505(6)
C19 C20 1.371(6)
C19 C30 1.498(6)
C20 C21 1.455(6)
C20 S2 1.733(4)
C21 C22 1.364(6)
C21 S3 1.735(4)
C22 C23 1.404(6)
C22 H22 0.9300
C23 C24 1.363(7)
C23 H23 0.9300
C24 S3 1.719(5)
C24 S4 1.760(5)
C25 N4 1.153(9)
C25 S4 1.654(8)
C26 C27 1.527(7)
C26 H26A 0.9700
C26 H26B 0.9700
C27 C28 1.521(8)
C27 H27A 0.9700
C27 H27B 0.9700
C28 C29 1.527(8)
C28 H28A 0.9700
C28 H28B 0.9700
C29 H29A 0.9600
C29 H29B 0.9600
C29 H29C 0.9600
C30 C31 1.541(7)
C30 H30A 0.9700
C30 H30B 0.9700
C31 C32 1.493(7)
C31 H31A 0.9700
C31 H31B 0.9700
C32 C33 1.511(9)
C32 H32A 0.9700
C32 H32B 0.9700
C33 H33A 0.9600
C33 H33B 0.9600
C33 H33C 0.9600
C34 C35 1.375(6)
C34 S5 1.732(4)
C35 C36 1.406(6)
C35 H35 0.9300
C36 C37 1.374(6)
C36 H36 0.9300
C37 C38 1.456(6)
C37 S5 1.727(4)
C38 C39 1.372(6)
C38 S6 1.731(4)
C39 C40 1.432(6)
C39 C47 1.517(6)
C40 C41 1.387(6)
C40 C51 1.505(6)
C41 C42 1.446(6)
C41 S6 1.731(4)
C42 C43 1.381(6)
C42 S7 1.734(4)
C43 C44 1.401(6)
C43 H43 0.9300
C44 C45 1.346(6)
C44 H44 0.9300
C45 S7 1.722(4)
C45 S8 1.765(4)
C46 N3 1.143(6)
C46 S8 1.692(5)
C47 C48 1.539(6)
C47 H47A 0.9700
C47 H47B 0.9700
C48 C49 1.546(9)
C48 C49' 1.590(16)
C48 H48A 0.9700
C48 H48B 0.9700
C49 C50 1.333(12)
C49 H49A 0.9700
C49 H49B 0.9700
C49' C50 1.334(17)
C49' H49C 0.9700
C49' H49D 0.9700
C50 H50A 0.9600
C50 H50B 0.9600
C50 H50C 0.9600
C51 C52 1.534(7)
C51 H51A 0.9700
C51 H51B 0.9700
C52 C53 1.517(7)
C52 H52A 0.9700
C52 H52B 0.9700
C53 C54 1.529(9)
C53 H53A 0.9700
C53 H53B 0.9700
C54 H54A 0.9600
C54 H54B 0.9600
C54 H54C 0.9600
C55 Cl3 1.750(5)
C55 Cl2 1.755(5)
C55 Cl1 1.767(5)
C55 H55 0.9800
